data_7247437
loop_
_publ_author_name
'Ma, Shuang-Shuang'
'Sun, Rui'
'Zhang, Zi-Heng'
'Guan, Peng-Xin'
'Lin, Jin-Qing'
'Li, Chun-Shan'
'Xu, Bao-Hua'

_publ_section_title
;
 Co(dppbsa)-catalyzed reductive N,N-dimethylation of nitroaromatics with
 CO2 and hydrosilane
;
_journal_issue 21
_journal_name_full 'Green Chemistry'
_journal_page_first 8625
_journal_page_last 8632
_journal_paper_doi 10.1039/D3GC02517A
_journal_volume 25
_journal_year 2023
_chemical_absolute_configuration ad
_chemical_formula_sum 'C29 H31 Cl2 Co I O3 P S'
_chemical_formula_weight 747.30
_space_group_crystal_system monoclinic
_space_group_IT_number 4
_space_group_name_Hall 'P 2yb'
_space_group_name_H-M_alt 'P 1 21 1'
_atom_sites_solution_hydrogens geom
_atom_sites_solution_primary dual
_audit_creation_method SHELXL-2014/7
_audit_update_record
;
2022-02-02 deposited with the CCDC.	2023-09-15 downloaded from the CCDC.
;
_cell_angle_alpha 90
_cell_angle_beta 113.510(5)
_cell_angle_gamma 90
_cell_formula_units_Z 2
_cell_length_a 10.7008(4)
_cell_length_b 13.6759(3)
_cell_length_c 11.2342(5)
_cell_measurement_reflns_used 5651
_cell_measurement_temperature 180.00(10)
_cell_measurement_theta_max 29.4130
_cell_measurement_theta_min 2.4530
_cell_volume 1507.58(11)
_computing_structure_refinement 'SHELXL-2014/7 (Sheldrick, 2014)'
_diffrn_ambient_environment N~2~
_diffrn_ambient_temperature 180.00(10)
_diffrn_detector 'CCD plate'
_diffrn_detector_type HyPix
_diffrn_measured_fraction_theta_full 0.999
_diffrn_measured_fraction_theta_max 0.848
_diffrn_measurement_device 'four-circle diffractometer'
_diffrn_measurement_device_type 'XtaLAB Synergy R, DW system, HyPix'
_diffrn_radiation_monochromator mirror
_diffrn_radiation_probe x-ray
_diffrn_radiation_type 'Mo K\a'
_diffrn_radiation_wavelength 0.71073
_diffrn_reflns_av_R_equivalents 0.0380
_diffrn_reflns_av_unetI/netI 0.0658
_diffrn_reflns_Laue_measured_fraction_full 0.999
_diffrn_reflns_Laue_measured_fraction_max 0.848
_diffrn_reflns_limit_h_max 13
_diffrn_reflns_limit_h_min -14
_diffrn_reflns_limit_k_max 19
_diffrn_reflns_limit_k_min -19
_diffrn_reflns_limit_l_max 14
_diffrn_reflns_limit_l_min -9
_diffrn_reflns_number 12198
_diffrn_reflns_point_group_measured_fraction_full 0.954
_diffrn_reflns_point_group_measured_fraction_max 0.782
_diffrn_reflns_theta_full 25.242
_diffrn_reflns_theta_max 30.603
_diffrn_reflns_theta_min 2.475
_diffrn_source 'fine-focus sealed X-ray tube'
_diffrn_source_type 'Enhance (Mo) X-ray Source'
_exptl_absorpt_coefficient_mu 1.922
_exptl_absorpt_correction_T_max 1.00000
_exptl_absorpt_correction_T_min 0.59189
_exptl_absorpt_correction_type multi-scan
_exptl_absorpt_process_details
;
CrysAlisPro 1.171.39.29a (Rigaku Oxford Diffraction, 2015)
Empirical absorption correction using spherical harmonics,
 implemented in SCALE3 ABSPACK scaling algorithm.
;
_exptl_crystal_colour black
_exptl_crystal_density_diffrn 1.646
_exptl_crystal_description block
_exptl_crystal_F_000 748
_exptl_crystal_size_max 0.36
_exptl_crystal_size_mid 0.05
_exptl_crystal_size_min 0.03
_refine_diff_density_max 0.685
_refine_diff_density_min -0.808
_refine_diff_density_rms 0.094
_refine_ls_abs_structure_details
;
 Flack x determined using 2447 quotients [(I+)-(I-)]/[(I+)+(I-)]
 (Parsons, Flack and Wagner, Acta Cryst. B69 (2013) 249-259).
;
_refine_ls_abs_structure_Flack -0.014(13)
_refine_ls_extinction_method none
_refine_ls_goodness_of_fit_ref 1.018
_refine_ls_hydrogen_treatment constr
_refine_ls_matrix_type full
_refine_ls_number_parameters 358
_refine_ls_number_reflns 7272
_refine_ls_number_restraints 4
_refine_ls_restrained_S_all 1.018
_refine_ls_R_factor_all 0.0490
_refine_ls_R_factor_gt 0.0403
_refine_ls_shift/su_max 0.000
_refine_ls_shift/su_mean 0.000
_refine_ls_structure_factor_coef Fsqd
_refine_ls_weighting_details 'w=1/[\s^2^(Fo^2^)+(0.0342P)^2^] where P=(Fo^2^+2Fc^2^)/3'
_refine_ls_weighting_scheme calc
_refine_ls_wR_factor_gt 0.0837
_refine_ls_wR_factor_ref 0.0883
_reflns_Friedel_coverage 0.777
_reflns_Friedel_fraction_full 0.905
_reflns_Friedel_fraction_max 0.711
_reflns_number_gt 6364
_reflns_number_total 7272
_reflns_threshold_expression 'I > 2\s(I)'
_cod_data_source_file d3gc02517a2.cif
_cod_data_source_block 3
_cod_depositor_comments 'Adding full bibliography for 7247437.cif.'
_cod_original_sg_symbol_H-M 'P 21'
_cod_database_code 7247437
_shelx_shelxl_version_number 2014/7
_shelx_space_group_comment
;
The symmetry employed for this shelxl refinement is uniquely defined
by the following loop, which should always be used as a source of
symmetry information in preference to the above space-group names.
They are only intended as comments.
;
_oxdiff_exptl_absorpt_empirical_full_min 0.746
_oxdiff_exptl_absorpt_empirical_full_max 1.626
_oxdiff_exptl_absorpt_empirical_details
;
Empirical correction (ABSPACK) includes:
- Absorption correction using spherical harmonics
- Frame scaling
;

loop_
_space_group_symop_operation_xyz
'x, y, z'
'-x, y+1/2, -z'

loop_
_atom_site_label
_atom_site_type_symbol
_atom_site_fract_x
_atom_site_fract_y
_atom_site_fract_z
_atom_site_U_iso_or_equiv
_atom_site_adp_type
_atom_site_occupancy
_atom_site_site_symmetry_order
_atom_site_calc_flag
_atom_site_refinement_flags_posn
_atom_site_refinement_flags_adp
_atom_site_refinement_flags_occupancy
_atom_site_disorder_assembly
_atom_site_disorder_group
I1 I 0.03775(4) 0.56367(3) 0.45429(4) 0.03371(12) Uani 1 1 d . . . . .
Co1 Co 0.15962(8) 0.41688(5) 0.60194(8) 0.01938(17) Uani 1 1 d . . . . .
S1 S 0.27452(16) 0.52972(10) 0.86374(16) 0.0241(3) Uani 1 1 d . . . . .
P1 P 0.36701(15) 0.47067(10) 0.61969(15) 0.0178(3) Uani 1 1 d . . . . .
O1 O 0.1571(4) 0.4996(3) 0.7440(4) 0.0251(9) Uani 1 1 d . . . . .
O2 O 0.3623(5) 0.4487(3) 0.9259(4) 0.0306(10) Uani 1 1 d . . . . .
O3 O 0.2264(5) 0.5868(3) 0.9455(5) 0.0338(11) Uani 1 1 d . . . . .
C1 C 0.0796(6) 0.3080(4) 0.6856(7) 0.0257(14) Uani 1 1 d . . . . .
C2 C -0.0195(7) 0.3348(5) 0.5614(8) 0.0326(17) Uani 1 1 d . . . . .
C3 C 0.0340(6) 0.3148(5) 0.4658(7) 0.0322(17) Uani 1 1 d . . . . .
C4 C 0.1682(7) 0.2762(4) 0.5325(7) 0.0282(14) Uani 1 1 d . . . . .
C5 C 0.1968(6) 0.2722(4) 0.6677(6) 0.0242(13) Uani 1 1 d . . . . .
C6 C 0.0629(8) 0.3117(5) 0.8090(8) 0.0398(17) Uani 1 1 d . . . . .
H6A H 0.1505 0.3192 0.8792 0.060 Uiso 1 1 calc R U . . .
H6B H 0.0213 0.2522 0.8203 0.060 Uiso 1 1 calc R U . . .
H6C H 0.0060 0.3662 0.8081 0.060 Uiso 1 1 calc R U . . .
C7 C -0.1599(7) 0.3707(6) 0.5321(10) 0.053(2) Uani 1 1 d . . . . .
H7A H -0.1605 0.4075 0.6046 0.080 Uiso 1 1 calc R U . . .
H7B H -0.2207 0.3160 0.5161 0.080 Uiso 1 1 calc R U . . .
H7C H -0.1891 0.4118 0.4566 0.080 Uiso 1 1 calc R U . . .
C8 C -0.0418(8) 0.3200(5) 0.3232(8) 0.0412(19) Uani 1 1 d . . . . .
H8A H -0.1033 0.3746 0.3018 0.062 Uiso 1 1 calc R U . . .
H8B H -0.0926 0.2607 0.2926 0.062 Uiso 1 1 calc R U . . .
H8C H 0.0214 0.3281 0.2827 0.062 Uiso 1 1 calc R U . . .
C9 C 0.2477(7) 0.2297(4) 0.4650(7) 0.0329(15) Uani 1 1 d . . . . .
H9A H 0.2503 0.2728 0.3986 0.049 Uiso 1 1 calc R U . . .
H9B H 0.2051 0.1692 0.4264 0.049 Uiso 1 1 calc R U . . .
H9C H 0.3389 0.2171 0.5265 0.049 Uiso 1 1 calc R U . . .
C10 C 0.3187(6) 0.2274(4) 0.7745(6) 0.0299(14) Uani 1 1 d . . . . .
H10A H 0.3881 0.2141 0.7429 0.045 Uiso 1 1 calc R U . . .
H10B H 0.2922 0.1675 0.8026 0.045 Uiso 1 1 calc R U . . .
H10C H 0.3535 0.2720 0.8463 0.045 Uiso 1 1 calc R U . . .
C11 C 0.5193(6) 0.4000(4) 0.7176(6) 0.0208(12) Uani 1 1 d . . . . .
C12 C 0.5940(6) 0.4162(5) 0.8482(6) 0.0293(13) Uani 1 1 d . . . . .
H12 H 0.5713 0.4687 0.8883 0.035 Uiso 1 1 calc R U . . .
C13 C 0.7027(7) 0.3557(5) 0.9220(7) 0.0376(17) Uani 1 1 d . . . . .
H13 H 0.7507 0.3673 1.0102 0.045 Uiso 1 1 calc R U . . .
C14 C 0.7383(7) 0.2783(5) 0.8622(8) 0.0409(19) Uani 1 1 d . . . . .
H14 H 0.8093 0.2369 0.9107 0.049 Uiso 1 1 calc R U . . .
C15 C 0.6693(7) 0.2629(5) 0.7323(8) 0.0371(17) Uani 1 1 d . . . . .
H15 H 0.6941 0.2114 0.6921 0.045 Uiso 1 1 calc R U . . .
C16 C 0.5621(6) 0.3240(4) 0.6596(7) 0.0272(13) Uani 1 1 d . . . . .
H16 H 0.5180 0.3141 0.5705 0.033 Uiso 1 1 calc R U . . .
C17 C 0.3957(6) 0.4856(4) 0.4707(6) 0.0196(11) Uani 1 1 d . . . . .
C18 C 0.5273(6) 0.5078(4) 0.4783(6) 0.0241(12) Uani 1 1 d . . . . .
H18 H 0.5994 0.5136 0.5590 0.029 Uiso 1 1 calc R U . . .
C19 C 0.5498(7) 0.5210(4) 0.3649(6) 0.0258(13) Uani 1 1 d . . . . .
H19 H 0.6368 0.5356 0.3704 0.031 Uiso 1 1 calc R U . . .
C20 C 0.4440(7) 0.5127(4) 0.2457(7) 0.0319(15) Uani 1 1 d . . . . .
H20 H 0.4585 0.5235 0.1705 0.038 Uiso 1 1 calc R U . . .
C21 C 0.3155(7) 0.4879(4) 0.2379(7) 0.0292(14) Uani 1 1 d . . . . .
H21 H 0.2447 0.4797 0.1569 0.035 Uiso 1 1 calc R U . . .
C22 C 0.2908(6) 0.4753(4) 0.3489(6) 0.0238(12) Uani 1 1 d . . . . .
H22 H 0.2035 0.4598 0.3418 0.029 Uiso 1 1 calc R U . . .
C23 C 0.3994(6) 0.5912(3) 0.6986(6) 0.0195(12) Uani 1 1 d . . . . .
C24 C 0.4603(6) 0.6668(4) 0.6563(6) 0.0259(13) Uani 1 1 d . . . . .
H24 H 0.4785 0.6567 0.5829 0.031 Uiso 1 1 calc R U . . .
C25 C 0.4943(7) 0.7555(5) 0.7194(7) 0.0298(15) Uani 1 1 d . . . . .
H25 H 0.5347 0.8037 0.6884 0.036 Uiso 1 1 calc R U . . .
C26 C 0.4686(7) 0.7727(4) 0.8280(7) 0.0326(15) Uani 1 1 d . . . . .
H26 H 0.4939 0.8318 0.8721 0.039 Uiso 1 1 calc R U . . .
C27 C 0.4047(6) 0.7015(4) 0.8715(6) 0.0267(13) Uani 1 1 d . . . . .
H27 H 0.3860 0.7132 0.9442 0.032 Uiso 1 1 calc R U . . .
C28 C 0.3684(6) 0.6119(4) 0.8062(6) 0.0217(12) Uani 1 1 d . . . . .
Cl1A Cl -0.0402(8) 0.5425(7) 1.0997(8) 0.0565(11) Uani 0.699(6) 1 d . . P A 1
Cl1B Cl -0.069(2) 0.552(2) 1.076(2) 0.0565(11) Uani 0.301(6) 1 d D . P A 2
Cl2A Cl -0.1980(5) 0.6461(4) 0.8601(4) 0.0879(15) Uani 0.699(6) 1 d . . P A 1
Cl2B Cl -0.1286(12) 0.7027(10) 0.8843(10) 0.0879(15) Uani 0.301(6) 1 d D . P A 2
C29A C -0.077(3) 0.5510(14) 0.9331(17) 0.051(3) Uani 0.699(6) 1 d . . P A 1
H29A H -0.1140 0.4892 0.8913 0.061 Uiso 0.699(6) 1 calc R U P A 1
H29B H 0.0057 0.5643 0.9207 0.061 Uiso 0.699(6) 1 calc R U P A 1
C29B C -0.090(8) 0.581(3) 0.917(4) 0.051(3) Uani 0.301(6) 1 d D . P A 2
H29C H -0.0063 0.5660 0.9058 0.061 Uiso 0.301(6) 1 calc R U P A 2
H29D H -0.1622 0.5413 0.8559 0.061 Uiso 0.301(6) 1 calc R U P A 2

loop_
_atom_site_aniso_label
_atom_site_aniso_U_11
_atom_site_aniso_U_22
_atom_site_aniso_U_33
_atom_site_aniso_U_23
_atom_site_aniso_U_13
_atom_site_aniso_U_12
I1 0.0370(2) 0.02686(19) 0.0378(2) 0.00638(19) 0.01541(19) 0.01187(19)
Co1 0.0189(4) 0.0163(3) 0.0251(4) 0.0001(3) 0.0110(3) 0.0005(3)
S1 0.0309(8) 0.0234(7) 0.0237(8) -0.0018(5) 0.0168(7) -0.0021(5)
P1 0.0214(7) 0.0161(6) 0.0186(8) 0.0001(5) 0.0109(6) -0.0002(5)
O1 0.030(2) 0.025(2) 0.026(2) -0.0038(17) 0.0158(19) -0.0033(17)
O2 0.034(2) 0.029(2) 0.030(3) 0.0048(18) 0.015(2) 0.0020(18)
O3 0.045(3) 0.036(3) 0.033(3) -0.0082(18) 0.029(2) -0.0057(19)
C1 0.028(3) 0.018(3) 0.038(4) -0.002(3) 0.021(3) -0.009(2)
C2 0.022(3) 0.024(3) 0.056(5) 0.004(3) 0.020(3) -0.002(2)
C3 0.024(3) 0.024(3) 0.044(5) 0.002(3) 0.008(3) -0.004(2)
C4 0.033(4) 0.017(3) 0.037(4) -0.003(3) 0.017(3) -0.006(2)
C5 0.028(3) 0.014(2) 0.033(4) 0.001(2) 0.015(3) -0.002(2)
C6 0.053(5) 0.034(3) 0.050(5) 0.002(3) 0.038(4) -0.003(3)
C7 0.022(4) 0.051(5) 0.092(8) 0.021(4) 0.028(4) 0.013(3)
C8 0.034(4) 0.040(4) 0.034(4) -0.003(3) -0.004(3) -0.006(3)
C9 0.043(4) 0.023(3) 0.041(4) -0.008(3) 0.025(3) -0.002(3)
C10 0.032(3) 0.024(3) 0.035(4) 0.004(3) 0.015(3) 0.004(2)
C11 0.017(3) 0.020(3) 0.029(3) 0.005(2) 0.013(3) -0.001(2)
C12 0.027(3) 0.031(3) 0.031(4) 0.006(3) 0.014(3) -0.002(3)
C13 0.026(4) 0.047(4) 0.038(4) 0.019(3) 0.011(3) -0.001(3)
C14 0.028(4) 0.038(4) 0.061(6) 0.026(3) 0.022(4) 0.013(3)
C15 0.030(4) 0.027(3) 0.061(5) 0.011(3) 0.025(4) 0.008(3)
C16 0.028(3) 0.020(3) 0.041(4) 0.003(3) 0.021(3) 0.001(2)
C17 0.028(3) 0.016(2) 0.019(3) 0.0000(19) 0.014(2) 0.000(2)
C18 0.023(3) 0.025(3) 0.025(3) 0.001(2) 0.010(3) -0.004(2)
C19 0.032(3) 0.019(3) 0.035(4) 0.002(2) 0.021(3) 0.002(2)
C20 0.050(4) 0.024(3) 0.031(4) 0.004(3) 0.027(3) 0.005(3)
C21 0.035(4) 0.028(3) 0.023(3) 0.001(2) 0.009(3) 0.003(3)
C22 0.025(3) 0.022(3) 0.027(3) -0.002(2) 0.014(3) 0.000(2)
C23 0.021(3) 0.017(3) 0.022(3) 0.0010(19) 0.009(2) -0.0006(19)
C24 0.030(3) 0.024(3) 0.027(3) -0.003(2) 0.015(3) 0.000(2)
C25 0.034(4) 0.025(3) 0.033(4) -0.003(3) 0.016(3) -0.006(3)
C26 0.041(4) 0.021(3) 0.035(4) -0.007(3) 0.014(3) -0.010(3)
C27 0.030(3) 0.026(3) 0.024(3) -0.007(2) 0.011(3) -0.001(3)
C28 0.023(3) 0.021(3) 0.022(3) -0.001(2) 0.010(3) -0.001(2)
Cl1A 0.047(4) 0.060(3) 0.043(4) 0.011(2) -0.003(3) 0.012(2)
Cl1B 0.047(4) 0.060(3) 0.043(4) 0.011(2) -0.003(3) 0.012(2)
Cl2A 0.077(3) 0.128(4) 0.057(2) 0.042(3) 0.024(2) 0.030(3)
Cl2B 0.077(3) 0.128(4) 0.057(2) 0.042(3) 0.024(2) 0.030(3)
C29A 0.034(7) 0.066(11) 0.052(7) -0.006(8) 0.017(6) 0.005(10)
C29B 0.034(7) 0.066(11) 0.052(7) -0.006(8) 0.017(6) 0.005(10)

loop_
_atom_type_symbol
_atom_type_description
_atom_type_scat_dispersion_real
_atom_type_scat_dispersion_imag
_atom_type_scat_source
C C 0.0033 0.0016 'International Tables Vol C Tables 4.2.6.8 and 6.1.1.4'
H H 0.0000 0.0000 'International Tables Vol C Tables 4.2.6.8 and 6.1.1.4'
O O 0.0106 0.0060 'International Tables Vol C Tables 4.2.6.8 and 6.1.1.4'
P P 0.1023 0.0942 'International Tables Vol C Tables 4.2.6.8 and 6.1.1.4'
S S 0.1246 0.1234 'International Tables Vol C Tables 4.2.6.8 and 6.1.1.4'
Co Co 0.3494 0.9721 'International Tables Vol C Tables 4.2.6.8 and 6.1.1.4'
I I -0.4742 1.8119 'International Tables Vol C Tables 4.2.6.8 and 6.1.1.4'
Cl Cl 0.1484 0.1585 'International Tables Vol C Tables 4.2.6.8 and 6.1.1.4'

loop_
_geom_angle_atom_site_label_1
_geom_angle_atom_site_label_2
_geom_angle_atom_site_label_3
_geom_angle
_geom_angle_site_symmetry_1
_geom_angle_site_symmetry_3
_geom_angle_publ_flag
O1 Co1 C4 148.1(2) . . ?
O1 Co1 C5 108.7(2) . . ?
C4 Co1 C5 39.8(2) . . ?
O1 Co1 C2 100.1(2) . . ?
C4 Co1 C2 66.5(3) . . ?
C5 Co1 C2 66.5(3) . . ?
O1 Co1 C3 139.3(2) . . ?
C4 Co1 C3 39.8(3) . . ?
C5 Co1 C3 66.8(3) . . ?
C2 Co1 C3 39.6(3) . . ?
O1 Co1 C1 84.6(2) . . ?
C4 Co1 C1 66.7(3) . . ?
C5 Co1 C1 39.8(2) . . ?
C2 Co1 C1 39.4(3) . . ?
C3 Co1 C1 66.6(3) . . ?
O1 Co1 P1 94.11(13) . . ?
C4 Co1 P1 98.29(18) . . ?
C5 Co1 P1 103.51(17) . . ?
C2 Co1 P1 164.6(2) . . ?
C3 Co1 P1 126.6(2) . . ?
C1 Co1 P1 138.06(19) . . ?
O1 Co1 I1 84.69(12) . . ?
C4 Co1 I1 123.9(2) . . ?
C5 Co1 I1 158.63(18) . . ?
C2 Co1 I1 95.3(2) . . ?
C3 Co1 I1 92.08(19) . . ?
C1 Co1 I1 129.65(18) . . ?
P1 Co1 I1 91.71(4) . . ?
O2 S1 O3 115.8(3) . . ?
O2 S1 O1 112.2(3) . . ?
O3 S1 O1 109.7(3) . . ?
O2 S1 C28 107.9(3) . . ?
O3 S1 C28 106.5(3) . . ?
O1 S1 C28 103.9(3) . . ?
C17 P1 C11 100.0(3) . . ?
C17 P1 C23 105.8(3) . . ?
C11 P1 C23 103.4(3) . . ?
C17 P1 Co1 118.1(2) . . ?
C11 P1 Co1 119.02(18) . . ?
C23 P1 Co1 108.83(19) . . ?
S1 O1 Co1 127.9(3) . . ?
C2 C1 C5 107.6(6) . . ?
C2 C1 C6 126.4(6) . . ?
C5 C1 C6 126.0(6) . . ?
C2 C1 Co1 70.0(4) . . ?
C5 C1 Co1 69.3(3) . . ?
C6 C1 Co1 128.2(4) . . ?
C1 C2 C3 108.8(5) . . ?
C1 C2 C7 126.4(7) . . ?
C3 C2 C7 124.6(7) . . ?
C1 C2 Co1 70.6(4) . . ?
C3 C2 Co1 70.3(4) . . ?
C7 C2 Co1 128.6(5) . . ?
C4 C3 C2 107.3(6) . . ?
C4 C3 C8 125.9(7) . . ?
C2 C3 C8 126.3(6) . . ?
C4 C3 Co1 69.4(4) . . ?
C2 C3 Co1 70.1(4) . . ?
C8 C3 Co1 131.9(5) . . ?
C5 C4 C3 108.5(6) . . ?
C5 C4 C9 127.0(6) . . ?
C3 C4 C9 123.3(7) . . ?
C5 C4 Co1 70.2(3) . . ?
C3 C4 Co1 70.8(4) . . ?
C9 C4 Co1 134.5(4) . . ?
C4 C5 C1 108.0(6) . . ?
C4 C5 C10 127.9(6) . . ?
C1 C5 C10 123.7(6) . . ?
C4 C5 Co1 70.0(3) . . ?
C1 C5 Co1 70.9(3) . . ?
C10 C5 Co1 130.4(4) . . ?
C1 C6 H6A 109.5 . . ?
C1 C6 H6B 109.5 . . ?
H6A C6 H6B 109.5 . . ?
C1 C6 H6C 109.5 . . ?
H6A C6 H6C 109.5 . . ?
H6B C6 H6C 109.5 . . ?
C2 C7 H7A 109.5 . . ?
C2 C7 H7B 109.5 . . ?
H7A C7 H7B 109.5 . . ?
C2 C7 H7C 109.5 . . ?
H7A C7 H7C 109.5 . . ?
H7B C7 H7C 109.5 . . ?
C3 C8 H8A 109.5 . . ?
C3 C8 H8B 109.5 . . ?
H8A C8 H8B 109.5 . . ?
C3 C8 H8C 109.5 . . ?
H8A C8 H8C 109.5 . . ?
H8B C8 H8C 109.5 . . ?
C4 C9 H9A 109.5 . . ?
C4 C9 H9B 109.5 . . ?
H9A C9 H9B 109.5 . . ?
C4 C9 H9C 109.5 . . ?
H9A C9 H9C 109.5 . . ?
H9B C9 H9C 109.5 . . ?
C5 C10 H10A 109.5 . . ?
C5 C10 H10B 109.5 . . ?
H10A C10 H10B 109.5 . . ?
C5 C10 H10C 109.5 . . ?
H10A C10 H10C 109.5 . . ?
H10B C10 H10C 109.5 . . ?
C12 C11 C16 117.1(6) . . ?
C12 C11 P1 123.5(5) . . ?
C16 C11 P1 119.3(5) . . ?
C11 C12 C13 121.8(6) . . ?
C11 C12 H12 119.1 . . ?
C13 C12 H12 119.1 . . ?
C14 C13 C12 119.3(7) . . ?
C14 C13 H13 120.4 . . ?
C12 C13 H13 120.4 . . ?
C15 C14 C13 120.0(6) . . ?
C15 C14 H14 120.0 . . ?
C13 C14 H14 120.0 . . ?
C14 C15 C16 120.2(7) . . ?
C14 C15 H15 119.9 . . ?
C16 C15 H15 119.9 . . ?
C15 C16 C11 121.3(7) . . ?
C15 C16 H16 119.3 . . ?
C11 C16 H16 119.3 . . ?
C22 C17 C18 118.5(6) . . ?
C22 C17 P1 121.7(5) . . ?
C18 C17 P1 119.8(5) . . ?
C19 C18 C17 120.2(6) . . ?
C19 C18 H18 119.9 . . ?
C17 C18 H18 119.9 . . ?
C20 C19 C18 120.3(6) . . ?
C20 C19 H19 119.9 . . ?
C18 C19 H19 119.9 . . ?
C19 C20 C21 119.7(6) . . ?
C19 C20 H20 120.2 . . ?
C21 C20 H20 120.2 . . ?
C22 C21 C20 121.0(6) . . ?
C22 C21 H21 119.5 . . ?
C20 C21 H21 119.5 . . ?
C21 C22 C17 120.4(6) . . ?
C21 C22 H22 119.8 . . ?
C17 C22 H22 119.8 . . ?
C24 C23 C28 116.4(5) . . ?
C24 C23 P1 121.4(4) . . ?
C28 C23 P1 122.1(4) . . ?
C25 C24 C23 122.5(6) . . ?
C25 C24 H24 118.7 . . ?
C23 C24 H24 118.7 . . ?
C26 C25 C24 120.1(6) . . ?
C26 C25 H25 119.9 . . ?
C24 C25 H25 119.9 . . ?
C25 C26 C27 119.6(6) . . ?
C25 C26 H26 120.2 . . ?
C27 C26 H26 120.2 . . ?
C26 C27 C28 120.2(6) . . ?
C26 C27 H27 119.9 . . ?
C28 C27 H27 119.9 . . ?
C27 C28 C23 121.0(5) . . ?
C27 C28 S1 116.0(5) . . ?
C23 C28 S1 123.0(4) . . ?
Cl1A C29A Cl2A 110.7(10) . . ?
Cl1A C29A H29A 109.5 . . ?
Cl2A C29A H29A 109.5 . . ?
Cl1A C29A H29B 109.5 . . ?
Cl2A C29A H29B 109.5 . . ?
H29A C29A H29B 108.1 . . ?
Cl2B C29B Cl1B 111(2) . . ?
Cl2B C29B H29C 109.5 . . ?
Cl1B C29B H29C 109.5 . . ?
Cl2B C29B H29D 109.5 . . ?
Cl1B C29B H29D 109.5 . . ?
H29C C29B H29D 108.1 . . ?

loop_
_geom_bond_atom_site_label_1
_geom_bond_atom_site_label_2
_geom_bond_distance
_geom_bond_site_symmetry_2
_geom_bond_publ_flag
I1 Co1 2.5992(8) . ?
Co1 O1 1.966(4) . ?
Co1 C4 2.092(6) . ?
Co1 C5 2.094(5) . ?
Co1 C2 2.108(6) . ?
Co1 C3 2.111(7) . ?
Co1 C1 2.116(6) . ?
Co1 P1 2.2699(16) . ?
S1 O2 1.441(4) . ?
S1 O3 1.447(4) . ?
S1 O1 1.486(4) . ?
S1 C28 1.791(6) . ?
P1 C17 1.830(6) . ?
P1 C11 1.835(6) . ?
P1 C23 1.838(5) . ?
C1 C2 1.423(10) . ?
C1 C5 1.434(8) . ?
C1 C6 1.467(10) . ?
C2 C3 1.431(9) . ?
C2 C7 1.487(9) . ?
C3 C4 1.429(9) . ?
C3 C8 1.481(10) . ?
C4 C5 1.425(9) . ?
C4 C9 1.489(8) . ?
C5 C10 1.506(8) . ?
C6 H6A 0.9600 . ?
C6 H6B 0.9600 . ?
C6 H6C 0.9600 . ?
C7 H7A 0.9600 . ?
C7 H7B 0.9600 . ?
C7 H7C 0.9600 . ?
C8 H8A 0.9600 . ?
C8 H8B 0.9600 . ?
C8 H8C 0.9600 . ?
C9 H9A 0.9600 . ?
C9 H9B 0.9600 . ?
C9 H9C 0.9600 . ?
C10 H10A 0.9600 . ?
C10 H10B 0.9600 . ?
C10 H10C 0.9600 . ?
C11 C12 1.380(9) . ?
C11 C16 1.398(8) . ?
C12 C13 1.398(9) . ?
C12 H12 0.9300 . ?
C13 C14 1.386(10) . ?
C13 H13 0.9300 . ?
C14 C15 1.364(11) . ?
C14 H14 0.9300 . ?
C15 C16 1.390(9) . ?
C15 H15 0.9300 . ?
C16 H16 0.9300 . ?
C17 C22 1.388(9) . ?
C17 C18 1.409(8) . ?
C18 C19 1.400(8) . ?
C18 H18 0.9300 . ?
C19 C20 1.370(9) . ?
C19 H19 0.9300 . ?
C20 C21 1.385(9) . ?
C20 H20 0.9300 . ?
C21 C22 1.385(8) . ?
C21 H21 0.9300 . ?
C22 H22 0.9300 . ?
C23 C24 1.402(8) . ?
C23 C28 1.404(8) . ?
C24 C25 1.378(8) . ?
C24 H24 0.9300 . ?
C25 C26 1.374(9) . ?
C25 H25 0.9300 . ?
C26 C27 1.386(9) . ?
C26 H26 0.9300 . ?
C27 C28 1.402(8) . ?
C27 H27 0.9300 . ?
Cl1A C29A 1.755(15) . ?
Cl1B C29B 1.76(3) . ?
Cl2A C29A 1.785(18) . ?
Cl2B C29B 1.72(3) . ?
C29A H29A 0.9700 . ?
C29A H29B 0.9700 . ?
C29B H29C 0.9700 . ?
C29B H29D 0.9700 . ?

loop_
_geom_torsion_atom_site_label_1
_geom_torsion_atom_site_label_2
_geom_torsion_atom_site_label_3
_geom_torsion_atom_site_label_4
_geom_torsion
_geom_torsion_site_symmetry_1
_geom_torsion_site_symmetry_2
_geom_torsion_site_symmetry_3
_geom_torsion_site_symmetry_4
_geom_torsion_publ_flag
O2 S1 O1 Co1 -46.9(4) . . . . ?
O3 S1 O1 Co1 -177.2(3) . . . . ?
C28 S1 O1 Co1 69.3(4) . . . . ?
C5 C1 C2 C3 0.8(7) . . . . ?
C6 C1 C2 C3 -176.5(6) . . . . ?
Co1 C1 C2 C3 60.2(4) . . . . ?
C5 C1 C2 C7 176.5(7) . . . . ?
C6 C1 C2 C7 -0.8(11) . . . . ?
Co1 C1 C2 C7 -124.2(7) . . . . ?
C5 C1 C2 Co1 -59.3(4) . . . . ?
C6 C1 C2 Co1 123.4(6) . . . . ?
C1 C2 C3 C4 -0.6(7) . . . . ?
C7 C2 C3 C4 -176.4(6) . . . . ?
Co1 C2 C3 C4 59.7(4) . . . . ?
C1 C2 C3 C8 171.7(7) . . . . ?
C7 C2 C3 C8 -4.1(11) . . . . ?
Co1 C2 C3 C8 -127.9(7) . . . . ?
C1 C2 C3 Co1 -60.4(5) . . . . ?
C7 C2 C3 Co1 123.9(7) . . . . ?
C2 C3 C4 C5 0.2(7) . . . . ?
C8 C3 C4 C5 -172.2(6) . . . . ?
Co1 C3 C4 C5 60.3(4) . . . . ?
C2 C3 C4 C9 168.6(6) . . . . ?
C8 C3 C4 C9 -3.8(10) . . . . ?
Co1 C3 C4 C9 -131.3(6) . . . . ?
C2 C3 C4 Co1 -60.2(5) . . . . ?
C8 C3 C4 Co1 127.5(7) . . . . ?
C3 C4 C5 C1 0.3(6) . . . . ?
C9 C4 C5 C1 -167.5(6) . . . . ?
Co1 C4 C5 C1 61.1(4) . . . . ?
C3 C4 C5 C10 173.1(6) . . . . ?
C9 C4 C5 C10 5.2(10) . . . . ?
Co1 C4 C5 C10 -126.2(6) . . . . ?
C3 C4 C5 Co1 -60.8(4) . . . . ?
C9 C4 C5 Co1 131.4(6) . . . . ?
C2 C1 C5 C4 -0.7(6) . . . . ?
C6 C1 C5 C4 176.6(5) . . . . ?
Co1 C1 C5 C4 -60.5(4) . . . . ?
C2 C1 C5 C10 -173.8(6) . . . . ?
C6 C1 C5 C10 3.5(9) . . . . ?
Co1 C1 C5 C10 126.4(5) . . . . ?
C2 C1 C5 Co1 59.8(4) . . . . ?
C6 C1 C5 Co1 -122.9(6) . . . . ?
C17 P1 C11 C12 139.2(5) . . . . ?
C23 P1 C11 C12 30.1(5) . . . . ?
Co1 P1 C11 C12 -90.7(5) . . . . ?
C17 P1 C11 C16 -42.3(5) . . . . ?
C23 P1 C11 C16 -151.4(4) . . . . ?
Co1 P1 C11 C16 87.8(4) . . . . ?
C16 C11 C12 C13 -3.9(8) . . . . ?
P1 C11 C12 C13 174.6(5) . . . . ?
C11 C12 C13 C14 1.1(9) . . . . ?
C12 C13 C14 C15 1.3(9) . . . . ?
C13 C14 C15 C16 -0.8(10) . . . . ?
C14 C15 C16 C11 -2.2(9) . . . . ?
C12 C11 C16 C15 4.5(8) . . . . ?
P1 C11 C16 C15 -174.1(5) . . . . ?
C11 P1 C17 C22 137.8(5) . . . . ?
C23 P1 C17 C22 -115.0(5) . . . . ?
Co1 P1 C17 C22 7.1(5) . . . . ?
C11 P1 C17 C18 -41.9(5) . . . . ?
C23 P1 C17 C18 65.3(5) . . . . ?
Co1 P1 C17 C18 -172.6(4) . . . . ?
C22 C17 C18 C19 1.4(8) . . . . ?
P1 C17 C18 C19 -178.9(4) . . . . ?
C17 C18 C19 C20 0.1(8) . . . . ?
C18 C19 C20 C21 -2.1(9) . . . . ?
C19 C20 C21 C22 2.6(9) . . . . ?
C20 C21 C22 C17 -1.1(8) . . . . ?
C18 C17 C22 C21 -0.9(8) . . . . ?
P1 C17 C22 C21 179.4(4) . . . . ?
C17 P1 C23 C24 -11.3(6) . . . . ?
C11 P1 C23 C24 93.4(5) . . . . ?
Co1 P1 C23 C24 -139.2(5) . . . . ?
C17 P1 C23 C28 170.5(5) . . . . ?
C11 P1 C23 C28 -84.8(5) . . . . ?
Co1 P1 C23 C28 42.7(5) . . . . ?
C28 C23 C24 C25 2.9(9) . . . . ?
P1 C23 C24 C25 -175.4(5) . . . . ?
C23 C24 C25 C26 -0.1(10) . . . . ?
C24 C25 C26 C27 -1.9(10) . . . . ?
C25 C26 C27 C28 0.9(10) . . . . ?
C26 C27 C28 C23 2.0(9) . . . . ?
C26 C27 C28 S1 -175.2(5) . . . . ?
C24 C23 C28 C27 -3.8(9) . . . . ?
P1 C23 C28 C27 174.4(5) . . . . ?
C24 C23 C28 S1 173.2(4) . . . . ?
P1 C23 C28 S1 -8.5(7) . . . . ?
O2 S1 C28 C27 -110.1(5) . . . . ?
O3 S1 C28 C27 14.8(5) . . . . ?
O1 S1 C28 C27 130.7(5) . . . . ?
O2 S1 C28 C23 72.8(6) . . . . ?
O3 S1 C28 C23 -162.3(5) . . . . ?
O1 S1 C28 C23 -46.5(5) . . . . ?
